data_7706831
loop_
_publ_author_name
'Li, Meng-Hua'
'You, Ming-Hua'
'Lin, Mei-Jin'

_publ_section_title
;
 Photochromism and photomagnetism in three cyano-bridged 3d-4f
 heterobimetallic viologen frameworks.
;
_journal_issue 14
_journal_name_full 'Dalton transactions (Cambridge, England : 2003)'
_journal_page_first 4959
_journal_page_last 4966
_journal_paper_doi 10.1039/d0dt04358c
_journal_volume 50
_journal_year 2021
_chemical_formula_moiety 'C20 H21.058 Co Dy N8 O8, 4(H2 O), 2(H2 O0.5)'
_chemical_formula_sum 'C20 H33.06 Co Dy N8 O13'
_chemical_formula_weight 815.03
_space_group_crystal_system monoclinic
_space_group_IT_number 15
_space_group_name_Hall '-C 2yc'
_space_group_name_H-M_alt 'C 1 2/c 1'
_atom_sites_solution_hydrogens mixed
_atom_sites_solution_primary dual
_audit_creation_date 2021-03-06
_audit_creation_method
;
Olex2 1.3
(compiled 2020.02.04 svn.rd84adfe8 for OlexSys, GUI svn.r6032)
;
_audit_update_record
;
2021-03-10 deposited with the CCDC.	2021-03-11 downloaded from the CCDC.
;
_cell_angle_alpha 90
_cell_angle_beta 108.912(14)
_cell_angle_gamma 90
_cell_formula_units_Z 4
_cell_length_a 19.882(3)
_cell_length_b 8.0889(7)
_cell_length_c 20.090(2)
_cell_measurement_reflns_used 2003
_cell_measurement_temperature 293(2)
_cell_measurement_theta_max 22.1730
_cell_measurement_theta_min 2.1540
_cell_volume 3056.5(7)
_computing_cell_refinement
;
CrystalClear-SM Expert 2.0 r7 (Rigaku, 2011)
;
_computing_data_collection
;
CrystalClear-SM Expert 2.0 r7 (Rigaku, 2011)
;
_computing_data_reduction
;
CrystalClear-SM Expert 2.0 r7 (Rigaku, 2011)
;
_computing_molecular_graphics 'Olex2 1.3 (Dolomanov et al., 2009)'
_computing_publication_material 'Olex2 1.3 (Dolomanov et al., 2009)'
_computing_structure_refinement 'SHELXL 2018/3 (Sheldrick, 2015)'
_computing_structure_solution 'SHELXT 2018/2 (Sheldrick, 2018)'
_diffrn_ambient_temperature 293(2)
_diffrn_detector CCD
_diffrn_detector_area_resol_mean 28.5714
_diffrn_detector_type 'Rigaku Saturn724+'
_diffrn_measured_fraction_theta_full 0.998
_diffrn_measured_fraction_theta_max 0.834
_diffrn_measurement_device 'AFC12 (Right): Kappa 3 circle'
_diffrn_measurement_device_type Rigaku_AFC12K_724P_007HF_Mo
_diffrn_measurement_method 'profile data from \w-scans'
_diffrn_measurement_specimen_support 'Mitegen 50um'
_diffrn_radiation_collimation 0.3
_diffrn_radiation_monochromator Confocal
_diffrn_radiation_probe x-ray
_diffrn_radiation_type MoK\a
_diffrn_radiation_wavelength 0.71073
_diffrn_reflns_av_R_equivalents 0.0915
_diffrn_reflns_av_unetI/netI 0.1217
_diffrn_reflns_Laue_measured_fraction_full 0.998
_diffrn_reflns_Laue_measured_fraction_max 0.834
_diffrn_reflns_limit_h_max 26
_diffrn_reflns_limit_h_min -24
_diffrn_reflns_limit_k_max 11
_diffrn_reflns_limit_k_min -9
_diffrn_reflns_limit_l_max 21
_diffrn_reflns_limit_l_min -26
_diffrn_reflns_number 11720
_diffrn_reflns_point_group_measured_fraction_full 0.998
_diffrn_reflns_point_group_measured_fraction_max 0.834
_diffrn_reflns_theta_full 25.242
_diffrn_reflns_theta_max 29.472
_diffrn_reflns_theta_min 2.143
_diffrn_source 'Rotating Anode'
_diffrn_source_current 24.0
_diffrn_source_power 1.2
_diffrn_source_target Mo
_diffrn_source_type 'Rotating Anode'
_diffrn_source_voltage 50.0
_exptl_absorpt_coefficient_mu 3.041
_exptl_absorpt_correction_type multi-scan
_exptl_absorpt_process_details
;
CrysAlisPro 1.171.39.28b (Rigaku Oxford Diffraction, 2015)
Empirical absorption correction using spherical harmonics,
 implemented in SCALE3 ABSPACK scaling algorithm.
;
_exptl_crystal_colour 'clear light brown'
_exptl_crystal_colour_lustre clear
_exptl_crystal_colour_modifier light
_exptl_crystal_colour_primary brown
_exptl_crystal_density_diffrn 1.771
_exptl_crystal_description block
_exptl_crystal_F_000 1624
_exptl_crystal_size_max 0.2
_exptl_crystal_size_mid 0.17
_exptl_crystal_size_min 0.12
_exptl_transmission_factor_max 0.694
_exptl_transmission_factor_min 0.539
_refine_diff_density_max 1.101
_refine_diff_density_min -1.493
_refine_diff_density_rms 0.175
_refine_ls_extinction_method none
_refine_ls_goodness_of_fit_ref 0.976
_refine_ls_hydrogen_treatment mixed
_refine_ls_matrix_type full
_refine_ls_number_parameters 272
_refine_ls_number_reflns 3540
_refine_ls_number_restraints 167
_refine_ls_restrained_S_all 0.993
_refine_ls_R_factor_all 0.1035
_refine_ls_R_factor_gt 0.0555
_refine_ls_shift/su_max 0.001
_refine_ls_shift/su_mean 0.000
_refine_ls_structure_factor_coef Fsqd
_refine_ls_weighting_details 'w=1/[\s^2^(Fo^2^)+(0.0538P)^2^] where P=(Fo^2^+2Fc^2^)/3'
_refine_ls_weighting_scheme calc
_refine_ls_wR_factor_gt 0.1064
_refine_ls_wR_factor_ref 0.1207
_reflns_Friedel_coverage 0.000
_reflns_number_gt 2320
_reflns_number_total 3540
_reflns_threshold_expression 'I > 2\s(I)'
_cod_data_source_file d0dt04358c2.cif
_cod_data_source_block co-dy
_cod_depositor_comments 'Adding full bibliography for 7706831--7706834.cif.'
_cod_database_code 7706831
_shelx_shelxl_version_number 2018/3
_shelx_space_group_comment
;
The symmetry employed for this shelxl refinement is uniquely defined
by the following loop, which should always be used as a source of
symmetry information in preference to the above space-group names.
They are only intended as comments.
;
_shelx_estimated_absorpt_t_max 0.712
_shelx_estimated_absorpt_t_min 0.581
_olex2_refinement_description
;
1. Fixed Uiso
 At 1.2 times of:
  All C(H) groups, All C(H,H) groups, All C(H,H,H,H) groups
 At 1.5 times of:
  All O(H,H) groups
2. Restrained distances
 H00p-O00M
 0.84 with sigma of 0.01
 O00M-H00q
 0.84 with sigma of 0.01
 H00q-O00M
 0.84 with sigma of 0.01
 H00p-H00q
 1.34 with sigma of 0.04
 N008-C00K \\sim N0-C00K \\sim N008-C00H \\sim N0-C2 \\sim C00H-C00G \\sim
C2-C1 \\sim C00G-C00E \\sim C1-
 C00F \\sim C00L-C00E \\sim C00M-C00F \\sim C00L-C00J \\sim C3-C00M \\sim
N008-C00J \\sim N0-C3
 with sigma of 0.02
3. Uiso/Uaniso restraints and constraints
Uanis(N008) \\sim Ueq, Uanis(C00E) \\sim Ueq, Uanis(C00G) \\sim Ueq,
Uanis(C00H) \\sim Ueq, Uanis(C00J) \\sim Ueq, Uanis(C00L) \\sim Ueq, Uanis(N0)
\\sim Ueq, Uanis(C00F) \\sim Ueq, Uanis(C1) \\sim Ueq, Uanis(C2) \\sim Ueq,
Uanis(C3) \\sim Ueq, Uanis(C00M) \\sim Ueq: with sigma of 0.01 and sigma for
terminal atoms of 0.02
4. Others
 Sof(C3)=Sof(H3)=Sof(C00M)=Sof(H00M)=Sof(C00F)=Sof(H00i)=Sof(H00k)=Sof(N0)=
 Sof(C1)=Sof(H1a)=Sof(H1b)=Sof(C2)=Sof(H2)=1-FVAR(1)
 Sof(C00H)=Sof(H00H)=Sof(N008)=Sof(C00J)=Sof(H00J)=Sof(C00L)=Sof(H00L)=
 Sof(C00E)=Sof(C00G)=Sof(H00G)=Sof(H00e)=Sof(H00f)=FVAR(1)
 Fixed Sof: O00M(0.5) O1(0.5) H1c(0.5) H1d(0.5) O2(0.5) H2a(0.5) H2b(0.5)
5.a Free rotating group:
 O00A(H00n,H00o), O1(H1c,H1d), O2(H2a,H2b)
5.b Rotating group:
 O003(H00a,H00b), O005(H00c,H00d)
5.c Secondary CH2 refined with riding coordinates:
 C00K(H00e,H00f), C00K(H00i,H00k), C1(H1a,H1b)
5.d Aromatic/amide H refined with riding coordinates:
 C3(H3), C00M(H00M), C00H(H00H), C00J(H00J), C00L(H00L), C00G(H00G), C2(H2)
5.e Fitted hexagon refined as free rotating group:
 C00H(N008,C00J,C00L,C00E,C00G)
;
_olex2_submission_special_instructions 'No special instructions were received'

loop_
_space_group_symop_operation_xyz
'x, y, z'
'-x, y, -z+1/2'
'x+1/2, y+1/2, z'
'-x+1/2, y+1/2, -z+1/2'
'-x, -y, -z'
'x, -y, z-1/2'
'-x+1/2, -y+1/2, -z'
'x+1/2, -y+1/2, z-1/2'

loop_
_atom_site_label
_atom_site_type_symbol
_atom_site_fract_x
_atom_site_fract_y
_atom_site_fract_z
_atom_site_U_iso_or_equiv
_atom_site_adp_type
_atom_site_occupancy
_atom_site_site_symmetry_order
_atom_site_calc_flag
_atom_site_refinement_flags_posn
_atom_site_refinement_flags_adp
_atom_site_refinement_flags_occupancy
_atom_site_disorder_assembly
_atom_site_disorder_group
Dy01 Dy 0.500000 0.78600(5) 0.750000 0.03154(18) Uani 1 2 d S T P . .
Co02 Co 0.500000 0.500000 0.500000 0.0276(3) Uani 1 2 d S . P . .
O003 O 0.4190(3) 0.5610(7) 0.7250(3) 0.0556(13) Uani 1 1 d . . . . .
H00A H 0.401787 0.549984 0.758438 0.083 Uiso 1 1 d R U . . .
H00B H 0.441469 0.471480 0.725301 0.083 Uiso 1 1 d R U . . .
O004 O 0.6638(3) 1.1090(7) 0.7265(3) 0.0675(16) Uani 1 1 d . . . . .
O005 O 0.5415(4) 0.9984(6) 0.8341(3) 0.0649(17) Uani 1 1 d . . . . .
H00C H 0.506221 1.054793 0.837615 0.097 Uiso 1 1 d R U . . .
H00D H 0.565562 1.068398 0.818867 0.097 Uiso 1 1 d R U . . .
N006 N 0.4926(3) 0.6704(7) 0.6320(3) 0.0402(14) Uani 1 1 d . . . . .
C007 C 0.5106(4) 0.2933(8) 0.5470(3) 0.0336(15) Uani 1 1 d . . . . .
C3 C 0.7447(9) 1.093(3) 0.6376(10) 0.042(5) Uani 0.53(4) 1 d D U P A 2
H3 H 0.768340 1.090153 0.685873 0.051 Uiso 0.53(4) 1 calc R U P A 2
C00M C 0.7697(10) 1.193(3) 0.5961(9) 0.043(5) Uani 0.53(4) 1 d D U P A 2
H00M H 0.811182 1.253494 0.616547 0.052 Uiso 0.53(4) 1 calc R U P A 2
C00F C 0.7354(9) 1.208(3) 0.5251(10) 0.026(5) Uani 0.53(4) 1 d D U P A 2
C00H C 0.6345(9) 1.037(3) 0.5304(10) 0.039(8) Uani 0.47(4) 1 d DG U P A 1
H00H H 0.587191 1.004477 0.512164 0.047 Uiso 0.47(4) 1 calc R U P A 1
N008 N 0.6750(10) 0.990(2) 0.5981(10) 0.039(7) Uani 0.47(4) 1 d DG U P A 1
C00J C 0.7458(9) 1.038(3) 0.6254(10) 0.043(6) Uani 0.47(4) 1 d DG U P A 1
H00J H 0.772885 1.006374 0.670636 0.052 Uiso 0.47(4) 1 calc R U P A 1
C00L C 0.7761(8) 1.133(4) 0.5850(11) 0.046(7) Uani 0.47(4) 1 d DG U P A 1
H00L H 0.823395 1.165569 0.603226 0.055 Uiso 0.47(4) 1 calc R U P A 1
C00E C 0.7356(10) 1.180(3) 0.5173(10) 0.037(9) Uani 0.47(4) 1 d DG U P A 1
C00G C 0.6648(10) 1.132(3) 0.4900(8) 0.040(9) Uani 0.47(4) 1 d DG U P A 1
H00G H 0.637703 1.163676 0.444753 0.049 Uiso 0.47(4) 1 calc R U P A 1
N009 N 0.5142(4) 0.1694(8) 0.5744(4) 0.0545(18) Uani 1 1 d . . . . .
O00A O 0.3332(4) 0.4472(8) 0.7987(3) 0.0724(17) Uani 1 1 d G . . . .
H00N H 0.320153 0.477450 0.833118 0.109 Uiso 1 1 d G U . . .
H00O H 0.317384 0.349307 0.789700 0.109 Uiso 1 1 d G U . . .
C00B C 0.4952(3) 0.6060(7) 0.5824(3) 0.0303(15) Uani 1 1 d . . . . .
O00C O 0.6057(3) 0.8832(7) 0.7388(3) 0.0700(17) Uani 1 1 d . . . . .
C00D C 0.6000(5) 0.5319(8) 0.5297(4) 0.0406(18) Uani 1 1 d . . . . .
N00F N 0.6606(4) 0.5523(9) 0.5485(4) 0.0591(18) Uani 1 1 d . . . . .
C00I C 0.6393(4) 0.9682(10) 0.7089(4) 0.051(2) Uani 1 1 d . . . . .
C00K C 0.6537(5) 0.8877(9) 0.6462(5) 0.064(2) Uani 1 1 d D . . . .
H00E H 0.690429 0.805033 0.664494 0.077 Uiso 0.47(4) 1 calc R U P A 1
H00F H 0.610906 0.829441 0.619311 0.077 Uiso 0.47(4) 1 calc R U P A 1
H00I H 0.684484 0.792807 0.662545 0.077 Uiso 0.53(4) 1 calc R U P A 2
H00K H 0.609191 0.848194 0.613504 0.077 Uiso 0.53(4) 1 calc R U P A 2
O00M O 0.3823(9) 0.2595(14) 0.6690(9) 0.071(4) Uani 0.5 1 d D . P . .
N0 N 0.6863(12) 0.998(2) 0.6100(11) 0.043(7) Uani 0.53(4) 1 d D U P A 2
C1 C 0.6736(12) 1.116(3) 0.4994(11) 0.037(7) Uani 0.53(4) 1 d D U P A 2
H1A H 0.635601 1.193260 0.477661 0.044 Uiso 0.53(4) 1 calc R U P A 2
H1B H 0.678987 1.047221 0.461812 0.044 Uiso 0.53(4) 1 calc R U P A 2
C2 C 0.6494(13) 1.015(3) 0.5411(11) 0.032(5) Uani 0.53(4) 1 d D U P A 2
H2 H 0.607058 0.956867 0.521803 0.038 Uiso 0.53(4) 1 calc R U P A 2
H00P H 0.411(6) 0.317(12) 0.701(3) 0.16(6) Uiso 1 1 d D . . . .
H00Q H 0.384(3) 0.319(6) 0.635(2) 0.025(19) Uiso 1 1 d D . . . .
O1 O 0.2781(9) 0.254(2) 0.5486(9) 0.095(4) Uani 0.5 1 d G . P . .
H1C H 0.266464 0.315223 0.507288 0.142 Uiso 0.5 1 d G U P . .
H1D H 0.241085 0.197509 0.544837 0.142 Uiso 0.5 1 d G U P . .
O2 O 0.3064(9) 0.129(3) 0.6309(9) 0.114(5) Uani 0.5 1 d G . P . .
H2A H 0.310297 0.130178 0.674295 0.171 Uiso 0.5 1 d G U P . .
H2B H 0.261799 0.127982 0.609643 0.171 Uiso 0.5 1 d G U P . .

loop_
_atom_site_aniso_label
_atom_site_aniso_U_11
_atom_site_aniso_U_22
_atom_site_aniso_U_33
_atom_site_aniso_U_23
_atom_site_aniso_U_13
_atom_site_aniso_U_12
Dy01 0.0501(3) 0.0270(2) 0.0223(2) 0.000 0.0184(2) 0.000
Co02 0.0461(8) 0.0228(6) 0.0182(6) -0.0022(5) 0.0165(6) -0.0002(5)
O003 0.061(3) 0.062(3) 0.051(3) -0.005(3) 0.028(3) -0.016(3)
O004 0.090(5) 0.056(4) 0.062(4) -0.003(3) 0.033(3) -0.016(3)
O005 0.113(5) 0.042(3) 0.053(4) -0.020(2) 0.045(4) -0.028(3)
N006 0.056(4) 0.039(4) 0.027(3) -0.002(3) 0.016(3) 0.004(3)
C007 0.047(4) 0.031(4) 0.028(3) -0.004(3) 0.021(3) 0.004(3)
C3 0.049(8) 0.039(8) 0.039(8) -0.008(7) 0.014(6) -0.006(6)
C00M 0.045(8) 0.043(8) 0.043(8) -0.006(7) 0.014(6) -0.003(6)
C00F 0.023(9) 0.025(7) 0.033(8) -0.005(7) 0.013(6) 0.010(6)
C00H 0.034(11) 0.047(11) 0.039(9) -0.001(7) 0.014(7) 0.007(8)
N008 0.042(10) 0.043(10) 0.036(10) 0.002(7) 0.018(7) -0.006(7)
C00J 0.052(10) 0.051(10) 0.033(8) 0.006(7) 0.021(7) -0.009(8)
C00L 0.039(9) 0.047(10) 0.049(9) 0.008(7) 0.012(7) -0.003(7)
C00E 0.036(12) 0.038(12) 0.039(11) -0.005(7) 0.016(7) 0.003(7)
C00G 0.041(12) 0.033(11) 0.049(12) 0.004(8) 0.016(8) 0.008(7)
N009 0.088(5) 0.031(3) 0.049(4) 0.013(3) 0.027(4) 0.006(3)
O00A 0.102(5) 0.061(4) 0.057(4) -0.004(3) 0.028(4) -0.010(4)
C00B 0.044(4) 0.027(3) 0.022(3) 0.003(3) 0.013(3) 0.004(3)
O00C 0.083(4) 0.074(4) 0.069(4) -0.010(3) 0.046(3) -0.036(3)
C00D 0.068(6) 0.029(4) 0.034(4) -0.008(3) 0.029(4) 0.002(4)
N00F 0.053(5) 0.068(5) 0.057(5) -0.016(4) 0.018(4) 0.000(4)
C00I 0.051(5) 0.046(5) 0.058(5) 0.005(4) 0.022(4) -0.009(4)
C00K 0.091(7) 0.048(5) 0.076(6) -0.002(4) 0.060(5) -0.014(4)
O00M 0.110(11) 0.041(7) 0.072(9) -0.003(7) 0.043(9) 0.010(7)
N0 0.043(9) 0.045(9) 0.047(9) 0.002(6) 0.024(6) -0.006(6)
C1 0.041(10) 0.041(10) 0.026(8) 0.005(6) 0.008(6) 0.004(7)
C2 0.025(7) 0.028(7) 0.044(9) -0.009(6) 0.014(6) 0.006(6)
O1 0.098(11) 0.098(12) 0.088(11) 0.012(9) 0.030(9) -0.016(9)
O2 0.118(13) 0.149(14) 0.086(11) -0.018(13) 0.048(10) -0.013(13)

loop_
_atom_type_symbol
_atom_type_description
_atom_type_scat_dispersion_real
_atom_type_scat_dispersion_imag
_atom_type_scat_source
C C 0.0033 0.0016 'International Tables Vol C Tables 4.2.6.8 and 6.1.1.4'
H H 0.0000 0.0000 'International Tables Vol C Tables 4.2.6.8 and 6.1.1.4'
Co Co 0.3494 0.9721 'International Tables Vol C Tables 4.2.6.8 and 6.1.1.4'
Dy Dy -0.1892 4.4098 'International Tables Vol C Tables 4.2.6.8 and 6.1.1.4'
N N 0.0061 0.0033 'International Tables Vol C Tables 4.2.6.8 and 6.1.1.4'
O O 0.0106 0.0060 'International Tables Vol C Tables 4.2.6.8 and 6.1.1.4'

loop_
_geom_angle_atom_site_label_1
_geom_angle_atom_site_label_2
_geom_angle_atom_site_label_3
_geom_angle
_geom_angle_site_symmetry_1
_geom_angle_site_symmetry_3
_geom_angle_publ_flag
O003 Dy01 O003 79.9(3) . 2_656 ?
O003 Dy01 N006 75.03(18) . 2_656 ?
O003 Dy01 N006 71.73(18) . . ?
O003 Dy01 N006 71.73(18) 2_656 2_656 ?
O003 Dy01 N006 75.03(18) 2_656 . ?
O005 Dy01 O003 110.5(2) 2_656 . ?
O005 Dy01 O003 139.8(2) . . ?
O005 Dy01 O003 110.5(2) . 2_656 ?
O005 Dy01 O003 139.85(19) 2_656 2_656 ?
O005 Dy01 O005 86.7(3) 2_656 . ?
O005 Dy01 N006 147.87(19) 2_656 2_656 ?
O005 Dy01 N006 72.26(18) . 2_656 ?
O005 Dy01 N006 72.26(18) 2_656 . ?
O005 Dy01 N006 147.88(19) . . ?
N006 Dy01 N006 136.2(2) . 2_656 ?
O00C Dy01 O003 144.4(2) . . ?
O00C Dy01 O003 72.9(2) 2_656 . ?
O00C Dy01 O003 72.9(2) . 2_656 ?
O00C Dy01 O003 144.4(2) 2_656 2_656 ?
O00C Dy01 O005 72.9(2) . . ?
O00C Dy01 O005 72.9(2) 2_656 2_656 ?
O00C Dy01 O005 78.6(2) . 2_656 ?
O00C Dy01 O005 78.6(2) 2_656 . ?
O00C Dy01 N006 116.1(2) 2_656 . ?
O00C Dy01 N006 79.21(19) . . ?
O00C Dy01 N006 79.21(19) 2_656 2_656 ?
O00C Dy01 N006 116.1(2) . 2_656 ?
O00C Dy01 O00C 140.4(3) 2_656 . ?
C007 Co02 C007 180.0 5_666 . ?
C007 Co02 C00D 91.6(3) . . ?
C007 Co02 C00D 88.4(3) . 5_666 ?
C007 Co02 C00D 91.6(3) 5_666 5_666 ?
C007 Co02 C00D 88.4(3) 5_666 . ?
C00B Co02 C007 89.6(3) 5_666 5_666 ?
C00B Co02 C007 90.4(3) 5_666 . ?
C00B Co02 C007 89.6(3) . . ?
C00B Co02 C007 90.4(3) . 5_666 ?
C00B Co02 C00B 180.00(18) 5_666 . ?
C00B Co02 C00D 89.5(3) . 5_666 ?
C00B Co02 C00D 90.5(3) . . ?
C00B Co02 C00D 90.5(3) 5_666 5_666 ?
C00B Co02 C00D 89.5(3) 5_666 . ?
C00D Co02 C00D 180.0 5_666 . ?
Dy01 O003 H00A 109.4 . . ?
Dy01 O003 H00B 109.4 . . ?
H00A O003 H00B 104.5 . . ?
Dy01 O005 H00C 109.8 . . ?
Dy01 O005 H00D 109.3 . . ?
H00C O005 H00D 104.0 . . ?
C00B N006 Dy01 172.3(5) . . ?
N009 C007 Co02 177.4(6) . . ?
C00M C3 H3 119.3 . . ?
N0 C3 H3 119.3 . . ?
N0 C3 C00M 121.3(14) . . ?
C3 C00M H00M 119.1 . . ?
C3 C00M C00F 121.8(14) . . ?
C00F C00M H00M 119.1 . . ?
C00M C00F C1 115.1(14) . . ?
N008 C00H H00H 120.0 . . ?
N008 C00H C00G 120.0 . . ?
C00G C00H H00H 120.0 . . ?
C00H N008 C00K 127.8(14) . . ?
C00J N008 C00H 120.0 . . ?
C00J N008 C00K 112.2(14) . . ?
N008 C00J H00J 120.0 . . ?
C00L C00J N008 120.0 . . ?
C00L C00J H00J 120.0 . . ?
C00J C00L H00L 120.0 . . ?
C00E C00L C00J 120.0 . . ?
C00E C00L H00L 120.0 . . ?
C00L C00E C00E 118(2) . 7_676 ?
C00L C00E C00G 120.0 . . ?
C00G C00E C00E 121(2) . 7_676 ?
C00H C00G H00G 120.0 . . ?
C00E C00G C00H 120.0 . . ?
C00E C00G H00G 120.0 . . ?
H00N O00A H00O 104.5 . . ?
N006 C00B Co02 179.6(7) . . ?
C00I O00C Dy01 151.6(6) . . ?
N00F C00D Co02 179.1(6) . . ?
O004 C00I C00K 117.7(7) . . ?
O00C C00I O004 126.2(8) . . ?
O00C C00I C00K 116.0(7) . . ?
N008 C00K C00I 119.1(11) . . ?
N008 C00K H00E 107.5 . . ?
N008 C00K H00F 107.5 . . ?
C00I C00K H00E 107.5 . . ?
C00I C00K H00F 107.5 . . ?
C00I C00K H00I 109.0 . . ?
C00I C00K H00K 109.0 . . ?
H00E C00K H00F 107.0 . . ?
H00I C00K H00K 107.8 . . ?
N0 C00K C00I 113.0(11) . . ?
N0 C00K H00I 109.0 . . ?
N0 C00K H00K 109.0 . . ?
H00P O00M H00Q 97(4) . . ?
C3 N0 C00K 127.9(18) . . ?
C2 N0 C3 118.3(12) . . ?
C2 N0 C00K 113.5(16) . . ?
C00F C1 H1A 106.7 . . ?
C00F C1 H1B 106.7 . . ?
H1A C1 H1B 106.6 . . ?
C2 C1 C00F 122.7(16) . . ?
C2 C1 H1A 106.7 . . ?
C2 C1 H1B 106.7 . . ?
N0 C2 C1 120.5(14) . . ?
N0 C2 H2 119.8 . . ?
C1 C2 H2 119.8 . . ?
H1C O1 H1D 104.5 . . ?
H2A O2 H2B 104.5 . . ?

loop_
_geom_bond_atom_site_label_1
_geom_bond_atom_site_label_2
_geom_bond_distance
_geom_bond_site_symmetry_2
_geom_bond_publ_flag
Dy01 O003 2.374(5) 2_656 ?
Dy01 O003 2.374(5) . ?
Dy01 O005 2.363(5) . ?
Dy01 O005 2.363(5) 2_656 ?
Dy01 N006 2.508(6) 2_656 ?
Dy01 N006 2.508(6) . ?
Dy01 O00C 2.322(5) . ?
Dy01 O00C 2.322(5) 2_656 ?
Co02 C007 1.899(7) . ?
Co02 C007 1.899(7) 5_666 ?
Co02 C00B 1.894(6) . ?
Co02 C00B 1.894(6) 5_666 ?
Co02 C00D 1.899(9) 5_666 ?
Co02 C00D 1.899(9) . ?
O003 H00A 0.8504 . ?
O003 H00B 0.8506 . ?
O004 C00I 1.244(9) . ?
O005 H00C 0.8594 . ?
O005 H00D 0.8587 . ?
N006 C00B 1.140(8) . ?
C007 N009 1.133(8) . ?
C3 H3 0.9300 . ?
C3 C00M 1.368(12) . ?
C3 N0 1.353(13) . ?
C00M H00M 0.9300 . ?
C00M C00F 1.372(12) . ?
C00F C00F 1.48(3) 7_676 ?
C00F C1 1.386(12) . ?
C00H H00H 0.9300 . ?
C00H N008 1.3900 . ?
C00H C00G 1.3900 . ?
N008 C00J 1.3900 . ?
N008 C00K 1.435(11) . ?
C00J H00J 0.9300 . ?
C00J C00L 1.3900 . ?
C00L H00L 0.9300 . ?
C00L C00E 1.3900 . ?
C00E C00E 1.53(2) 7_676 ?
C00E C00G 1.3900 . ?
C00G H00G 0.9300 . ?
O00A H00N 0.8498 . ?
O00A H00O 0.8500 . ?
O00C C00I 1.242(9) . ?
C00D N00F 1.151(9) . ?
C00I C00K 1.525(11) . ?
C00K H00E 0.9700 . ?
C00K H00F 0.9700 . ?
C00K H00I 0.9700 . ?
C00K H00K 0.9700 . ?
C00K N0 1.432(11) . ?
O00M H00P 0.847(11) . ?
O00M H00Q 0.848(7) . ?
N0 C2 1.347(13) . ?
C1 H1A 0.9700 . ?
C1 H1B 0.9700 . ?
C1 C2 1.364(12) . ?
C2 H2 0.9300 . ?
O1 H1C 0.9277 . ?
O1 H1D 0.8493 . ?
O2 H2A 0.8499 . ?
O2 H2B 0.8499 . ?

loop_
_geom_torsion_atom_site_label_1
_geom_torsion_atom_site_label_2
_geom_torsion_atom_site_label_3
_geom_torsion_atom_site_label_4
_geom_torsion
_geom_torsion_site_symmetry_1
_geom_torsion_site_symmetry_2
_geom_torsion_site_symmetry_3
_geom_torsion_site_symmetry_4
_geom_torsion_publ_flag
Dy01 O00C C00I O004 96.8(13) . . . . ?
Dy01 O00C C00I C00K -85.7(13) . . . . ?
O004 C00I C00K N008 -18.4(15) . . . . ?
O004 C00I C00K N0 -8.0(15) . . . . ?
C3 C00M C00F C00F -170(3) . . . 7_676 ?
C3 C00M C00F C1 1(3) . . . . ?
C3 N0 C2 C1 5(3) . . . . ?
C00M C3 N0 C00K -179.8(19) . . . . ?
C00M C3 N0 C2 -6(3) . . . . ?
C00M C00F C1 C2 -2(3) . . . . ?
C00F C00F C1 C2 170(3) 7_676 . . . ?
C00F C1 C2 N0 -1(3) . . . . ?
C00H N008 C00J C00L 0.0 . . . . ?
C00H N008 C00K C00I -105.8(18) . . . . ?
N008 C00H C00G C00E 0.0 . . . . ?
N008 C00J C00L C00E 0.0 . . . . ?
C00J N008 C00K C00I 76.3(17) . . . . ?
C00J C00L C00E C00E 165(4) . . . 7_676 ?
C00J C00L C00E C00G 0.0 . . . . ?
C00L C00E C00G C00H 0.0 . . . . ?
C00E C00E C00G C00H -164(4) 7_676 . . . ?
C00G C00H N008 C00J 0.0 . . . . ?
C00G C00H N008 C00K -178(2) . . . . ?
O00C C00I C00K N008 163.8(12) . . . . ?
O00C C00I C00K N0 174.2(13) . . . . ?
C00I C00K N0 C3 51(3) . . . . ?
C00I C00K N0 C2 -123.3(16) . . . . ?
C00K N008 C00J C00L 178.1(18) . . . . ?
C00K N0 C2 C1 180(2) . . . . ?
N0 C3 C00M C00F 3(3) . . . . ?
